data_4310555
loop_
_publ_author_name
'Bronya Clare'
'Niladri Sarker'
'Richard Shoemaker'
'John R. Hagadorn'

_publ_contact_author_address '215 UCB, Boulder, CO, 80309-0215, USA'
_publ_contact_author_name 'John R. Hagadorn'
_publ_section_title
;
 Synthesis and Characterization of Binucleating Bis(amidinate) Ligands and
 Their Dialuminum Complexes
;
_journal_name_full 'Inorganic Chemistry'
_journal_page_first 1159
_journal_page_last 1166
_journal_paper_doi 10.1021/ic035035p
_journal_volume 43
_journal_year 2004
_chemical_formula_sum 'C30 H46 Al2 N4 O'
_chemical_formula_weight 532.67
_chemical_name_common '(iPr-L-DBF)Al2Me4 (3)'
_chemical_name_systematic
; 
 ? 
;
_space_group_IT_number 2
_symmetry_cell_setting triclinic
_symmetry_space_group_name_Hall '-P 1'
_symmetry_space_group_name_H-M 'P -1'
_atom_sites_solution_hydrogens geom
_atom_sites_solution_primary direct
_atom_sites_solution_secondary difmap
_audit_creation_method SHELXL-97
_cell_angle_alpha 72.5030(10)
_cell_angle_beta 82.4270(10)
_cell_angle_gamma 68.3240(10)
_cell_formula_units_Z 2
_cell_length_a 10.8509(4)
_cell_length_b 12.2178(4)
_cell_length_c 14.1196(5)
_cell_measurement_reflns_used 6352
_cell_measurement_temperature 144(2)
_cell_measurement_theta_max 31.24
_cell_measurement_theta_min 2.22
_cell_volume 1658.59(10)
_computing_cell_refinement 'Bruker SMART/SAINT'
_computing_data_collection 'Bruker SMART'
_computing_data_reduction 'Bruker SHELXTL'
_computing_molecular_graphics 'Bruker SHELXTL'
_computing_publication_material 'Bruker SHELXTL'
_computing_structure_refinement 'SHELXL-97 (Sheldrick, 1997)'
_computing_structure_solution 'SHELXS-97 (Sheldrick, 1990)'
_diffrn_ambient_temperature 144(2)
_diffrn_measured_fraction_theta_full 0.999
_diffrn_measured_fraction_theta_max 0.999
_diffrn_radiation_monochromator graphite
_diffrn_radiation_source 'fine-focus sealed tube'
_diffrn_radiation_type MoK\a
_diffrn_radiation_wavelength 0.71073
_diffrn_reflns_av_R_equivalents 0.0553
_diffrn_reflns_av_sigmaI/netI 0.0512
_diffrn_reflns_limit_h_max 13
_diffrn_reflns_limit_h_min -14
_diffrn_reflns_limit_k_max 15
_diffrn_reflns_limit_k_min -15
_diffrn_reflns_limit_l_max 18
_diffrn_reflns_limit_l_min -18
_diffrn_reflns_number 13093
_diffrn_reflns_theta_full 27.48
_diffrn_reflns_theta_max 27.48
_diffrn_reflns_theta_min 1.51
_exptl_absorpt_coefficient_mu 0.114
_exptl_absorpt_correction_T_max 0.980
_exptl_absorpt_correction_T_min 0.642
_exptl_absorpt_correction_type multi-scan
_exptl_absorpt_process_details
;
absorption correction applied using SADABS 
(Blessing, R. H. Acta Crystallogr., Sect. A 1995, 51, 33-38) 
;
_exptl_crystal_colour colorless
_exptl_crystal_density_diffrn 1.067
_exptl_crystal_density_method 'not measured'
_exptl_crystal_description irregular
_exptl_crystal_F_000 576
_exptl_crystal_size_max 0.3
_exptl_crystal_size_mid 0.3
_exptl_crystal_size_min 0.1
_refine_diff_density_max 0.558
_refine_diff_density_min -0.306
_refine_diff_density_rms 0.068
_refine_ls_extinction_method none
_refine_ls_goodness_of_fit_ref 1.022
_refine_ls_hydrogen_treatment mixed
_refine_ls_matrix_type full
_refine_ls_number_parameters 346
_refine_ls_number_reflns 7606
_refine_ls_number_restraints 0
_refine_ls_restrained_S_all 1.022
_refine_ls_R_factor_all 0.0841
_refine_ls_R_factor_gt 0.0643
_refine_ls_shift/su_max 0.001
_refine_ls_shift/su_mean 0.000
_refine_ls_structure_factor_coef Fsqd
_refine_ls_weighting_details 'calc w=1/[\s^2^(Fo^2^)+(0.1297P)^2^+0.0000P] where P=(Fo^2^+2Fc^2^)/3'
_refine_ls_weighting_scheme calc
_refine_ls_wR_factor_gt 0.1729
_refine_ls_wR_factor_ref 0.1904
_reflns_number_gt 5604
_reflns_number_total 7606
_reflns_threshold_expression >2sigma(I)
_cod_data_source_file ic035035psi20031120_045438_4.cif
_cod_data_source_block brc001
_cod_database_code 4310555

loop_
_symmetry_equiv_pos_as_xyz
'x, y, z'
'-x, -y, -z'

loop_
_atom_site_label
_atom_site_type_symbol
_atom_site_fract_x
_atom_site_fract_y
_atom_site_fract_z
_atom_site_U_iso_or_equiv
_atom_site_adp_type
_atom_site_occupancy
_atom_site_symmetry_multiplicity
_atom_site_calc_flag
_atom_site_refinement_flags
_atom_site_disorder_assembly
_atom_site_disorder_group
Al1 Al 0.49471(6) 0.79607(6) 0.18100(5) 0.03374(17) Uani 1 1 d . . .
Al2 Al 0.78910(6) 0.22292(6) 0.41083(5) 0.03385(17) Uani 1 1 d . . .
O1 O 0.94188(12) 0.53042(11) 0.23732(9) 0.0262(3) Uani 1 1 d . . .
N1 N 0.63688(16) 0.84138(15) 0.20923(13) 0.0333(4) Uani 1 1 d . . .
N2 N 0.66128(16) 0.71095(15) 0.12437(12) 0.0316(4) Uani 1 1 d . . .
N3 N 0.89851(16) 0.30527(15) 0.43556(12) 0.0305(3) Uani 1 1 d . . .
N4 N 0.94186(16) 0.20733(15) 0.32103(12) 0.0325(4) Uani 1 1 d . . .
C1 C 0.6289(4) 0.8550(3) 0.3790(2) 0.0694(8) Uani 1 1 d . . .
H1A H 0.5334 0.8702 0.3817 0.104 Uiso 1 1 calc R . .
H1B H 0.6478 0.8986 0.4201 0.104 Uiso 1 1 calc R . .
H1C H 0.6772 0.7669 0.4041 0.104 Uiso 1 1 calc R . .
C2 C 0.6728(2) 0.90012(19) 0.27227(16) 0.0367(4) Uani 1 1 d . . .
H2 H 0.7714 0.8776 0.2695 0.044 Uiso 1 1 calc R . .
C3 C 0.6096(3) 1.0380(2) 0.2337(2) 0.0653(8) Uani 1 1 d . . .
H3A H 0.6398 1.0648 0.1650 0.098 Uiso 1 1 calc R . .
H3B H 0.6354 1.0772 0.2752 0.098 Uiso 1 1 calc R . .
H3C H 0.5129 1.0611 0.2361 0.098 Uiso 1 1 calc R . .
C4 C 0.6376(3) 0.5658(2) 0.04949(19) 0.0508(6) Uani 1 1 d . . .
H4A H 0.6375 0.5093 0.1155 0.076 Uiso 1 1 calc R . .
H4B H 0.6760 0.5190 0.0007 0.076 Uiso 1 1 calc R . .
H4C H 0.5464 0.6195 0.0316 0.076 Uiso 1 1 calc R . .
C5 C 0.7198(2) 0.64277(18) 0.05048(15) 0.0351(4) Uani 1 1 d . . .
H5 H 0.8122 0.5872 0.0700 0.042 Uiso 1 1 calc R . .
C6 C 0.7246(3) 0.7303(2) -0.05262(17) 0.0509(6) Uani 1 1 d . . .
H6A H 0.6343 0.7852 -0.0723 0.076 Uiso 1 1 calc R . .
H6B H 0.7640 0.6829 -0.1009 0.076 Uiso 1 1 calc R . .
H6C H 0.7784 0.7786 -0.0506 0.076 Uiso 1 1 calc R . .
C7 C 0.72204(18) 0.76643(17) 0.16021(14) 0.0292(4) Uani 1 1 d . . .
C8 C 0.86672(18) 0.74844(17) 0.14644(13) 0.0274(4) Uani 1 1 d . . .
C9 C 0.91032(19) 0.84548(17) 0.09740(14) 0.0311(4) Uani 1 1 d . . .
H9 H 0.8468 0.9242 0.0707 0.037 Uiso 1 1 calc R . .
C10 C 1.0454(2) 0.82992(18) 0.08642(14) 0.0324(4) Uani 1 1 d . . .
H10 H 1.0716 0.8980 0.0522 0.039 Uiso 1 1 calc R . .
C11 C 1.14127(18) 0.71725(17) 0.12444(13) 0.0293(4) Uani 1 1 d . . .
H11 H 1.2328 0.7073 0.1169 0.035 Uiso 1 1 calc R . .
C12 C 1.10065(17) 0.61890(16) 0.17403(13) 0.0258(4) Uani 1 1 d . . .
C13 C 0.96467(17) 0.63684(16) 0.18315(13) 0.0257(4) Uani 1 1 d . . .
C14 C 1.06660(17) 0.44387(16) 0.26348(13) 0.0247(4) Uani 1 1 d . . .
C15 C 1.16740(18) 0.49176(16) 0.22755(13) 0.0258(4) Uani 1 1 d . . .
C16 C 1.29843(18) 0.41723(17) 0.25056(14) 0.0298(4) Uani 1 1 d . . .
H16 H 1.3691 0.4477 0.2278 0.036 Uiso 1 1 calc R . .
C17 C 1.32277(19) 0.29706(18) 0.30774(15) 0.0324(4) Uani 1 1 d . . .
H17 H 1.4114 0.2450 0.3243 0.039 Uiso 1 1 calc R . .
C18 C 1.21999(19) 0.25113(17) 0.34137(14) 0.0309(4) Uani 1 1 d . . .
H18 H 1.2404 0.1682 0.3794 0.037 Uiso 1 1 calc R . .
C19 C 1.08796(18) 0.32427(16) 0.32049(13) 0.0260(4) Uani 1 1 d . . .
C20 C 0.97634(18) 0.27878(15) 0.35930(13) 0.0266(4) Uani 1 1 d . . .
C21 C 0.7846(3) 0.4787(2) 0.5038(2) 0.0540(6) Uani 1 1 d . . .
H21A H 0.7534 0.5312 0.4377 0.081 Uiso 1 1 calc R . .
H21B H 0.7965 0.5281 0.5428 0.081 Uiso 1 1 calc R . .
H21C H 0.7192 0.4412 0.5374 0.081 Uiso 1 1 calc R . .
C22 C 0.9152(2) 0.3796(2) 0.49376(15) 0.0361(4) Uani 1 1 d . . .
H22 H 0.9802 0.4193 0.4578 0.043 Uiso 1 1 calc R . .
C23 C 0.9705(3) 0.2982(3) 0.59431(19) 0.0639(8) Uani 1 1 d . . .
H23A H 0.9071 0.2597 0.6309 0.096 Uiso 1 1 calc R . .
H23B H 0.9854 0.3477 0.6319 0.096 Uiso 1 1 calc R . .
H23C H 1.0547 0.2347 0.5850 0.096 Uiso 1 1 calc R . .
C24 C 0.9280(3) 0.2774(3) 0.13953(19) 0.0643(8) Uani 1 1 d . . .
H24A H 0.8344 0.2854 0.1427 0.097 Uiso 1 1 calc R . .
H24B H 0.9695 0.2566 0.0782 0.097 Uiso 1 1 calc R . .
H24C H 0.9346 0.3550 0.1402 0.097 Uiso 1 1 calc R . .
C25 C 0.9985(2) 0.1766(2) 0.22859(17) 0.0398(5) Uani 1 1 d . . .
H25 H 1.0941 0.1685 0.2236 0.048 Uiso 1 1 calc R . .
C26 C 0.9901(3) 0.0542(3) 0.2325(2) 0.0681(8) Uani 1 1 d . . .
H26A H 1.0373 -0.0082 0.2905 0.102 Uiso 1 1 calc R . .
H26B H 1.0308 0.0310 0.1719 0.102 Uiso 1 1 calc R . .
H26C H 0.8969 0.0607 0.2376 0.102 Uiso 1 1 calc R . .
C27 C 0.3661(2) 0.9174(2) 0.0825(2) 0.0481(6) Uani 1 1 d . . .
H27A H 0.4072 0.9731 0.0370 0.072 Uiso 1 1 calc R . .
H27B H 0.2890 0.9643 0.1163 0.072 Uiso 1 1 calc R . .
H27C H 0.3375 0.8757 0.0449 0.072 Uiso 1 1 calc R . .
C28 C 0.4250(2) 0.6998(2) 0.29728(18) 0.0501(6) Uani 1 1 d . . .
H28A H 0.3864 0.6502 0.2762 0.075 Uiso 1 1 calc R . .
H28B H 0.3566 0.7550 0.3309 0.075 Uiso 1 1 calc R . .
H28C H 0.4972 0.6459 0.3430 0.075 Uiso 1 1 calc R . .
C29 C 0.6270(2) 0.3388(2) 0.3428(2) 0.0567(7) Uani 1 1 d . . .
H29A H 0.6408 0.4156 0.3066 0.085 Uiso 1 1 calc R . .
H29B H 0.5544 0.3546 0.3917 0.085 Uiso 1 1 calc R . .
H29C H 0.6046 0.3042 0.2960 0.085 Uiso 1 1 calc R . .
C30 C 0.7865(3) 0.0704(2) 0.5065(2) 0.0517(6) Uani 1 1 d . . .
H30A H 0.7503 0.0274 0.4754 0.078 Uiso 1 1 calc R . .
H30B H 0.7308 0.0888 0.5643 0.078 Uiso 1 1 calc R . .
H30C H 0.8770 0.0186 0.5278 0.078 Uiso 1 1 calc R . .

loop_
_atom_site_aniso_label
_atom_site_aniso_U_11
_atom_site_aniso_U_22
_atom_site_aniso_U_33
_atom_site_aniso_U_23
_atom_site_aniso_U_13
_atom_site_aniso_U_12
Al1 0.0257(3) 0.0343(3) 0.0408(3) -0.0096(3) -0.0022(2) -0.0100(2)
Al2 0.0307(3) 0.0313(3) 0.0424(4) -0.0079(3) -0.0016(2) -0.0154(3)
O1 0.0245(6) 0.0243(6) 0.0288(6) -0.0050(5) -0.0023(5) -0.0086(5)
N1 0.0277(8) 0.0324(8) 0.0399(9) -0.0139(7) -0.0031(7) -0.0066(7)
N2 0.0291(8) 0.0323(8) 0.0346(8) -0.0105(7) -0.0040(6) -0.0099(7)
N3 0.0312(8) 0.0333(8) 0.0318(8) -0.0106(7) 0.0011(6) -0.0160(7)
N4 0.0356(8) 0.0316(8) 0.0357(9) -0.0116(7) -0.0001(7) -0.0161(7)
C1 0.090(2) 0.098(2) 0.0448(14) -0.0293(15) 0.0035(14) -0.055(2)
C2 0.0323(10) 0.0395(11) 0.0423(11) -0.0204(9) -0.0019(8) -0.0092(9)
C3 0.0677(18) 0.0426(14) 0.088(2) -0.0325(14) -0.0231(15) -0.0028(13)
C4 0.0605(15) 0.0503(13) 0.0552(14) -0.0203(11) -0.0045(11) -0.0289(12)
C5 0.0362(10) 0.0326(10) 0.0404(11) -0.0148(8) -0.0050(8) -0.0112(8)
C6 0.0685(16) 0.0550(14) 0.0370(12) -0.0163(11) 0.0043(11) -0.0294(13)
C7 0.0287(9) 0.0267(9) 0.0295(9) -0.0042(7) -0.0038(7) -0.0084(7)
C8 0.0277(9) 0.0287(9) 0.0269(9) -0.0093(7) -0.0020(7) -0.0092(7)
C9 0.0329(10) 0.0264(9) 0.0329(10) -0.0065(7) -0.0035(7) -0.0096(8)
C10 0.0350(10) 0.0297(9) 0.0340(10) -0.0063(8) -0.0010(8) -0.0150(8)
C11 0.0287(9) 0.0325(9) 0.0287(9) -0.0079(7) 0.0007(7) -0.0135(8)
C12 0.0264(8) 0.0260(9) 0.0257(8) -0.0089(7) -0.0017(6) -0.0082(7)
C13 0.0276(9) 0.0265(9) 0.0253(8) -0.0078(7) 0.0008(6) -0.0121(7)
C14 0.0244(8) 0.0237(8) 0.0261(8) -0.0080(7) -0.0010(6) -0.0077(7)
C15 0.0277(9) 0.0252(8) 0.0266(8) -0.0095(7) -0.0007(7) -0.0096(7)
C16 0.0256(9) 0.0317(9) 0.0338(9) -0.0113(8) 0.0005(7) -0.0106(8)
C17 0.0258(9) 0.0296(9) 0.0398(10) -0.0100(8) -0.0044(7) -0.0057(8)
C18 0.0318(9) 0.0252(9) 0.0348(10) -0.0081(7) -0.0029(7) -0.0082(8)
C19 0.0285(9) 0.0254(9) 0.0252(8) -0.0074(7) -0.0001(7) -0.0103(7)
C20 0.0276(9) 0.0223(8) 0.0291(9) -0.0055(7) -0.0039(7) -0.0080(7)
C21 0.0584(15) 0.0467(13) 0.0599(15) -0.0246(12) 0.0014(12) -0.0146(12)
C22 0.0417(11) 0.0441(11) 0.0325(10) -0.0172(9) 0.0068(8) -0.0233(10)
C23 0.0755(19) 0.0666(17) 0.0454(14) -0.0254(13) -0.0179(13) -0.0066(15)
C24 0.0784(19) 0.0703(18) 0.0406(13) -0.0229(13) -0.0093(13) -0.0130(16)
C25 0.0426(11) 0.0403(11) 0.0446(12) -0.0211(9) 0.0009(9) -0.0165(10)
C26 0.082(2) 0.0595(17) 0.086(2) -0.0476(16) 0.0151(16) -0.0352(16)
C27 0.0314(11) 0.0417(12) 0.0644(15) -0.0028(11) -0.0105(10) -0.0111(10)
C28 0.0462(13) 0.0556(14) 0.0503(13) -0.0125(11) 0.0084(10) -0.0247(12)
C29 0.0379(12) 0.0518(14) 0.0805(19) -0.0146(13) -0.0154(12) -0.0140(11)
C30 0.0525(14) 0.0423(13) 0.0607(15) -0.0041(11) 0.0029(11) -0.0264(11)

loop_
_atom_type_symbol
_atom_type_description
_atom_type_scat_dispersion_real
_atom_type_scat_dispersion_imag
_atom_type_scat_source
C C 0.0033 0.0016 'International Tables Vol C Tables 4.2.6.8 and 6.1.1.4'
H H 0.0000 0.0000 'International Tables Vol C Tables 4.2.6.8 and 6.1.1.4'
N N 0.0061 0.0033 'International Tables Vol C Tables 4.2.6.8 and 6.1.1.4'
O O 0.0106 0.0060 'International Tables Vol C Tables 4.2.6.8 and 6.1.1.4'
Al Al 0.0645 0.0514 'International Tables Vol C Tables 4.2.6.8 and 6.1.1.4'

loop_
_geom_angle_atom_site_label_1
_geom_angle_atom_site_label_2
_geom_angle_atom_site_label_3
_geom_angle
_geom_angle_site_symmetry_1
_geom_angle_site_symmetry_3
_geom_angle_publ_flag
N2 Al1 N1 68.94(7) . . ?
N2 Al1 C28 116.99(10) . . ?
N1 Al1 C28 114.30(10) . . ?
N2 Al1 C27 113.99(10) . . ?
N1 Al1 C27 117.24(9) . . ?
C28 Al1 C27 116.73(11) . . ?
N2 Al1 C7 34.56(7) . . ?
N1 Al1 C7 34.38(7) . . ?
C28 Al1 C7 121.58(9) . . ?
C27 Al1 C7 121.69(9) . . ?
N2 Al1 Al2 63.15(5) . . ?
N1 Al1 Al2 92.11(5) . . ?
C28 Al1 Al2 53.95(8) . . ?
C27 Al1 Al2 148.13(8) . . ?
C7 Al1 Al2 75.40(5) . . ?
N3 Al2 N4 69.05(7) . . ?
N3 Al2 C29 111.84(9) . . ?
N4 Al2 C29 111.38(11) . . ?
N3 Al2 C30 119.16(10) . . ?
N4 Al2 C30 115.22(10) . . ?
C29 Al2 C30 119.66(12) . . ?
N3 Al2 C20 34.43(6) . . ?
N4 Al2 C20 34.73(6) . . ?
C29 Al2 C20 114.42(10) . . ?
C30 Al2 C20 125.80(9) . . ?
N3 Al2 Al1 75.74(5) . . ?
N4 Al2 Al1 93.01(5) . . ?
C29 Al2 Al1 36.67(8) . . ?
C30 Al2 Al1 151.01(8) . . ?
C20 Al2 Al1 81.15(4) . . ?
C14 O1 C13 105.23(13) . . ?
C7 N1 C2 125.29(16) . . ?
C7 N1 Al1 89.84(11) . . ?
C2 N1 Al1 143.29(14) . . ?
C7 N2 C5 124.52(16) . . ?
C7 N2 Al1 90.25(12) . . ?
C5 N2 Al1 143.19(13) . . ?
C20 N3 C22 123.68(16) . . ?
C20 N3 Al2 89.63(11) . . ?
C22 N3 Al2 146.49(13) . . ?
C20 N4 C25 123.74(17) . . ?
C20 N4 Al2 89.30(12) . . ?
C25 N4 Al2 144.48(13) . . ?
N1 C2 C3 109.57(18) . . ?
N1 C2 C1 109.79(19) . . ?
C3 C2 C1 111.1(2) . . ?
N2 C5 C4 108.46(18) . . ?
N2 C5 C6 110.79(17) . . ?
C4 C5 C6 110.67(19) . . ?
N1 C7 N2 110.97(17) . . ?
N1 C7 C8 124.09(17) . . ?
N2 C7 C8 124.93(17) . . ?
N1 C7 Al1 55.78(10) . . ?
N2 C7 Al1 55.19(10) . . ?
C8 C7 Al1 179.58(16) . . ?
C13 C8 C9 115.92(16) . . ?
C13 C8 C7 122.67(17) . . ?
C9 C8 C7 121.39(17) . . ?
C8 C9 C10 121.67(18) . . ?
C11 C10 C9 121.16(18) . . ?
C10 C11 C12 118.42(17) . . ?
C11 C12 C13 119.22(16) . . ?
C11 C12 C15 135.04(17) . . ?
C13 C12 C15 105.67(16) . . ?
C8 C13 O1 124.83(16) . . ?
C8 C13 C12 123.60(17) . . ?
O1 C13 C12 111.51(15) . . ?
O1 C14 C19 123.79(16) . . ?
O1 C14 C15 112.11(15) . . ?
C19 C14 C15 124.09(16) . . ?
C16 C15 C14 119.07(16) . . ?
C16 C15 C12 135.42(17) . . ?
C14 C15 C12 105.47(15) . . ?
C17 C16 C15 118.09(17) . . ?
C16 C17 C18 121.53(18) . . ?
C19 C18 C17 121.48(17) . . ?
C14 C19 C18 115.72(16) . . ?
C14 C19 C20 121.88(16) . . ?
C18 C19 C20 122.37(16) . . ?
N3 C20 N4 111.66(16) . . ?
N3 C20 C19 124.09(16) . . ?
N4 C20 C19 124.25(17) . . ?
N3 C20 Al2 55.94(10) . . ?
N4 C20 Al2 55.97(10) . . ?
C19 C20 Al2 174.98(13) . . ?
N3 C22 C21 109.92(17) . . ?
N3 C22 C23 109.66(18) . . ?
C21 C22 C23 111.6(2) . . ?
N4 C25 C26 108.6(2) . . ?
N4 C25 C24 110.67(18) . . ?
C26 C25 C24 112.0(2) . . ?

loop_
_geom_bond_atom_site_label_1
_geom_bond_atom_site_label_2
_geom_bond_distance
_geom_bond_site_symmetry_2
_geom_bond_publ_flag
Al1 N2 1.9282(17) . ?
Al1 N1 1.9418(17) . ?
Al1 C28 1.954(2) . ?
Al1 C27 1.955(2) . ?
Al1 C7 2.3484(19) . ?
Al1 Al2 6.5050(9) . ?
Al2 N3 1.9357(16) . ?
Al2 N4 1.9365(18) . ?
Al2 C29 1.951(2) . ?
Al2 C30 1.953(2) . ?
Al2 C20 2.3365(19) . ?
O1 C14 1.388(2) . ?
O1 C13 1.388(2) . ?
N1 C7 1.326(2) . ?
N1 C2 1.464(2) . ?
N2 C7 1.332(2) . ?
N2 C5 1.464(3) . ?
N3 C20 1.321(2) . ?
N3 C22 1.464(2) . ?
N4 C20 1.331(2) . ?
N4 C25 1.461(3) . ?
C1 C2 1.519(4) . ?
C2 C3 1.516(3) . ?
C4 C5 1.520(3) . ?
C5 C6 1.533(3) . ?
C7 C8 1.497(3) . ?
C8 C13 1.381(3) . ?
C8 C9 1.394(3) . ?
C9 C10 1.400(3) . ?
C10 C11 1.382(3) . ?
C11 C12 1.390(2) . ?
C12 C13 1.403(2) . ?
C12 C15 1.455(2) . ?
C14 C19 1.389(2) . ?
C14 C15 1.394(2) . ?
C15 C16 1.394(2) . ?
C16 C17 1.391(3) . ?
C17 C18 1.395(3) . ?
C18 C19 1.395(3) . ?
C19 C20 1.488(2) . ?
C21 C22 1.508(3) . ?
C22 C23 1.516(3) . ?
C24 C25 1.520(3) . ?
C25 C26 1.516(3) . ?

loop_
_geom_torsion_atom_site_label_1
_geom_torsion_atom_site_label_2
_geom_torsion_atom_site_label_3
_geom_torsion_atom_site_label_4
_geom_torsion
_geom_torsion_site_symmetry_1
_geom_torsion_site_symmetry_2
_geom_torsion_site_symmetry_3
_geom_torsion_site_symmetry_4
_geom_torsion_publ_flag
N2 Al1 Al2 N3 70.86(8) . . . . ?
N1 Al1 Al2 N3 5.80(7) . . . . ?
C28 Al1 Al2 N3 -113.06(11) . . . . ?
C27 Al1 Al2 N3 163.67(16) . . . . ?
C7 Al1 Al2 N3 36.14(7) . . . . ?
N2 Al1 Al2 N4 3.37(7) . . . . ?
N1 Al1 Al2 N4 -61.70(7) . . . . ?
C28 Al1 Al2 N4 179.45(11) . . . . ?
C27 Al1 Al2 N4 96.18(16) . . . . ?
C7 Al1 Al2 N4 -31.35(7) . . . . ?
N2 Al1 Al2 C29 -119.36(17) . . . . ?
N1 Al1 Al2 C29 175.58(17) . . . . ?
C28 Al1 Al2 C29 56.72(18) . . . . ?
C27 Al1 Al2 C29 -26.5(2) . . . . ?
C7 Al1 Al2 C29 -154.07(16) . . . . ?
N2 Al1 Al2 C30 -163.80(18) . . . . ?
N1 Al1 Al2 C30 131.14(18) . . . . ?
C28 Al1 Al2 C30 12.28(19) . . . . ?
C27 Al1 Al2 C30 -71.0(2) . . . . ?
C7 Al1 Al2 C30 161.49(18) . . . . ?
N2 Al1 Al2 C20 36.12(7) . . . . ?
N1 Al1 Al2 C20 -28.95(7) . . . . ?
C28 Al1 Al2 C20 -147.80(11) . . . . ?
C27 Al1 Al2 C20 128.92(16) . . . . ?
C7 Al1 Al2 C20 1.40(7) . . . . ?
N2 Al1 N1 C7 -0.14(11) . . . . ?
C28 Al1 N1 C7 110.95(14) . . . . ?
C27 Al1 N1 C7 -107.10(14) . . . . ?
Al2 Al1 N1 C7 59.97(11) . . . . ?
N2 Al1 N1 C2 -164.4(2) . . . . ?
C28 Al1 N1 C2 -53.3(3) . . . . ?
C27 Al1 N1 C2 88.6(2) . . . . ?
C7 Al1 N1 C2 -164.3(3) . . . . ?
Al2 Al1 N1 C2 -104.3(2) . . . . ?
N1 Al1 N2 C7 0.14(11) . . . . ?
C28 Al1 N2 C7 -107.25(13) . . . . ?
C27 Al1 N2 C7 111.57(13) . . . . ?
Al2 Al1 N2 C7 -103.69(11) . . . . ?
N1 Al1 N2 C5 -161.9(2) . . . . ?
C28 Al1 N2 C5 90.7(2) . . . . ?
C27 Al1 N2 C5 -50.5(2) . . . . ?
C7 Al1 N2 C5 -162.1(3) . . . . ?
Al2 Al1 N2 C5 94.2(2) . . . . ?
N4 Al2 N3 C20 3.77(11) . . . . ?
C29 Al2 N3 C20 -101.72(15) . . . . ?
C30 Al2 N3 C20 111.76(14) . . . . ?
Al1 Al2 N3 C20 -95.16(10) . . . . ?
N4 Al2 N3 C22 177.9(3) . . . . ?
C29 Al2 N3 C22 72.4(3) . . . . ?
C30 Al2 N3 C22 -74.1(3) . . . . ?
C20 Al2 N3 C22 174.1(3) . . . . ?
Al1 Al2 N3 C22 78.9(2) . . . . ?
N3 Al2 N4 C20 -3.75(11) . . . . ?
C29 Al2 N4 C20 102.39(13) . . . . ?
C30 Al2 N4 C20 -117.10(13) . . . . ?
Al1 Al2 N4 C20 69.74(10) . . . . ?
N3 Al2 N4 C25 -163.6(3) . . . . ?
C29 Al2 N4 C25 -57.5(3) . . . . ?
C30 Al2 N4 C25 83.0(3) . . . . ?
C20 Al2 N4 C25 -159.9(3) . . . . ?
Al1 Al2 N4 C25 -90.1(2) . . . . ?
C7 N1 C2 C3 121.5(2) . . . . ?
Al1 N1 C2 C3 -77.9(3) . . . . ?
C7 N1 C2 C1 -116.2(2) . . . . ?
Al1 N1 C2 C1 44.4(3) . . . . ?
C7 N2 C5 C4 164.91(18) . . . . ?
Al1 N2 C5 C4 -37.0(3) . . . . ?
C7 N2 C5 C6 -73.4(2) . . . . ?
Al1 N2 C5 C6 84.6(3) . . . . ?
C2 N1 C7 N2 168.74(18) . . . . ?
Al1 N1 C7 N2 0.20(16) . . . . ?
C2 N1 C7 C8 -11.9(3) . . . . ?
Al1 N1 C7 C8 179.52(16) . . . . ?
C2 N1 C7 Al1 168.5(2) . . . . ?
C5 N2 C7 N1 166.87(17) . . . . ?
Al1 N2 C7 N1 -0.20(16) . . . . ?
C5 N2 C7 C8 -12.4(3) . . . . ?
Al1 N2 C7 C8 -179.52(16) . . . . ?
C5 N2 C7 Al1 167.1(2) . . . . ?
N2 Al1 C7 N1 179.78(18) . . . . ?
C28 Al1 C7 N1 -87.54(15) . . . . ?
C27 Al1 C7 N1 92.87(15) . . . . ?
Al2 Al1 C7 N1 -116.61(12) . . . . ?
N1 Al1 C7 N2 -179.78(18) . . . . ?
C28 Al1 C7 N2 92.68(15) . . . . ?
C27 Al1 C7 N2 -86.90(15) . . . . ?
Al2 Al1 C7 N2 63.61(10) . . . . ?
N2 Al1 C7 C8 108(23) . . . . ?
N1 Al1 C7 C8 -72(23) . . . . ?
C28 Al1 C7 C8 -159(100) . . . . ?
C27 Al1 C7 C8 21(23) . . . . ?
Al2 Al1 C7 C8 172(100) . . . . ?
N1 C7 C8 C13 118.0(2) . . . . ?
N2 C7 C8 C13 -62.7(3) . . . . ?
Al1 C7 C8 C13 -170(100) . . . . ?
N1 C7 C8 C9 -60.3(3) . . . . ?
N2 C7 C8 C9 118.9(2) . . . . ?
Al1 C7 C8 C9 11(23) . . . . ?
C13 C8 C9 C10 0.0(3) . . . . ?
C7 C8 C9 C10 178.39(18) . . . . ?
C8 C9 C10 C11 -0.3(3) . . . . ?
C9 C10 C11 C12 0.1(3) . . . . ?
C10 C11 C12 C13 0.5(3) . . . . ?
C10 C11 C12 C15 -176.05(19) . . . . ?
C9 C8 C13 O1 177.43(16) . . . . ?
C7 C8 C13 O1 -1.0(3) . . . . ?
C9 C8 C13 C12 0.7(3) . . . . ?
C7 C8 C13 C12 -177.75(17) . . . . ?
C14 O1 C13 C8 -176.64(16) . . . . ?
C14 O1 C13 C12 0.47(18) . . . . ?
C11 C12 C13 C8 -0.9(3) . . . . ?
C15 C12 C13 C8 176.56(16) . . . . ?
C11 C12 C13 O1 -178.06(15) . . . . ?
C15 C12 C13 O1 -0.60(19) . . . . ?
C13 O1 C14 C19 178.65(16) . . . . ?
C13 O1 C14 C15 -0.15(18) . . . . ?
O1 C14 C15 C16 177.78(15) . . . . ?
C19 C14 C15 C16 -1.0(3) . . . . ?
O1 C14 C15 C12 -0.21(19) . . . . ?
C19 C14 C15 C12 -179.00(16) . . . . ?
C11 C12 C15 C16 -0.2(4) . . . . ?
C13 C12 C15 C16 -177.0(2) . . . . ?
C11 C12 C15 C14 177.34(19) . . . . ?
C13 C12 C15 C14 0.47(19) . . . . ?
C14 C15 C16 C17 0.8(3) . . . . ?
C12 C15 C16 C17 178.05(19) . . . . ?
C15 C16 C17 C18 0.2(3) . . . . ?
C16 C17 C18 C19 -1.0(3) . . . . ?
O1 C14 C19 C18 -178.48(16) . . . . ?
C15 C14 C19 C18 0.2(3) . . . . ?
O1 C14 C19 C20 -0.4(3) . . . . ?
C15 C14 C19 C20 178.29(16) . . . . ?
C17 C18 C19 C14 0.8(3) . . . . ?
C17 C18 C19 C20 -177.27(17) . . . . ?
C22 N3 C20 N4 178.39(17) . . . . ?
Al2 N3 C20 N4 -5.52(15) . . . . ?
C22 N3 C20 C19 -2.1(3) . . . . ?
Al2 N3 C20 C19 173.94(15) . . . . ?
C22 N3 C20 Al2 -176.1(2) . . . . ?
C25 N4 C20 N3 171.59(17) . . . . ?
Al2 N4 C20 N3 5.52(15) . . . . ?
C25 N4 C20 C19 -7.9(3) . . . . ?
Al2 N4 C20 C19 -173.94(16) . . . . ?
C25 N4 C20 Al2 166.1(2) . . . . ?
C14 C19 C20 N3 -76.0(2) . . . . ?
C18 C19 C20 N3 102.0(2) . . . . ?
C14 C19 C20 N4 103.4(2) . . . . ?
C18 C19 C20 N4 -78.6(2) . . . . ?
C14 C19 C20 Al2 12.7(16) . . . . ?
C18 C19 C20 Al2 -169.3(14) . . . . ?
N4 Al2 C20 N3 -173.81(17) . . . . ?
C29 Al2 C20 N3 93.46(15) . . . . ?
C30 Al2 C20 N3 -90.60(15) . . . . ?
Al1 Al2 C20 N3 77.66(11) . . . . ?
N3 Al2 C20 N4 173.81(17) . . . . ?
C29 Al2 C20 N4 -92.74(15) . . . . ?
C30 Al2 C20 N4 83.21(15) . . . . ?
Al1 Al2 C20 N4 -108.54(11) . . . . ?
N3 Al2 C20 C19 -92.0(15) . . . . ?
N4 Al2 C20 C19 94.2(16) . . . . ?
C29 Al2 C20 C19 1.4(16) . . . . ?
C30 Al2 C20 C19 177.4(15) . . . . ?
Al1 Al2 C20 C19 -14.4(15) . . . . ?
C20 N3 C22 C21 130.2(2) . . . . ?
Al2 N3 C22 C21 -42.7(3) . . . . ?
C20 N3 C22 C23 -106.7(2) . . . . ?
Al2 N3 C22 C23 80.4(3) . . . . ?
C20 N4 C25 C26 153.3(2) . . . . ?
Al2 N4 C25 C26 -51.2(3) . . . . ?
C20 N4 C25 C24 -83.4(3) . . . . ?
Al2 N4 C25 C24 72.2(3) . . . . ?
